data_7120233
loop_
_publ_author_name
'Nagarajan, Kalaivanan'
'Gopan, Gopika'
'Cheriyan, Rijo T.'
'Hariharan, Mahesh'

_publ_section_title
;
 Long Alkyl Side-Chains Impede Exciton Interaction in Organic Light
 Harvesting Crystals
;
_journal_name_full 'Chem. Commun.'
_journal_paper_doi 10.1039/C7CC02322G
_journal_year 2017
_chemical_formula_moiety 'C54 H48 N2 O4'
_chemical_formula_sum 'C54 H48 N2 O4'
_chemical_formula_weight 788.94
_chemical_name_systematic
;
 ?
;
_space_group_IT_number 2
_symmetry_cell_setting triclinic
_symmetry_space_group_name_Hall '-P 1'
_symmetry_space_group_name_H-M 'P -1'
_atom_sites_solution_hydrogens geom
_atom_sites_solution_primary direct
_atom_sites_solution_secondary difmap
_audit_creation_method SHELXL-97
_audit_update_record
;
2016-07-22 deposited with the CCDC.
2017-06-05 downloaded from the CCDC.
;
_cell_angle_alpha 84.994(3)
_cell_angle_beta 88.536(3)
_cell_angle_gamma 79.486(3)
_cell_formula_units_Z 2
_cell_length_a 9.1680(6)
_cell_length_b 12.8426(7)
_cell_length_c 18.3287(10)
_cell_measurement_reflns_used 3424
_cell_measurement_temperature 296(2)
_cell_measurement_theta_max 23.57
_cell_measurement_theta_min 2.26
_cell_volume 2113.6(2)
_computing_cell_refinement 'Bruker SAINT'
_computing_data_collection 'Bruker APEX2'
_computing_data_reduction 'Bruker SAINT'
_computing_molecular_graphics 'Bruker SHELXTL'
_computing_publication_material 'Bruker SHELXTL'
_computing_structure_refinement 'SHELXL-97 (Sheldrick, 2008)'
_computing_structure_solution 'SHELXS-97 (Sheldrick, 2008)'
_diffrn_ambient_temperature 296(2)
_diffrn_measured_fraction_theta_full 0.994
_diffrn_measured_fraction_theta_max 0.994
_diffrn_measurement_device_type 'Bruker APEX-II CCD'
_diffrn_measurement_method '\f and \w scans'
_diffrn_radiation_monochromator graphite
_diffrn_radiation_source 'fine-focus sealed tube'
_diffrn_radiation_type MoK\a
_diffrn_radiation_wavelength 0.71073
_diffrn_reflns_av_R_equivalents 0.0629
_diffrn_reflns_av_sigmaI/netI 0.0774
_diffrn_reflns_limit_h_max 10
_diffrn_reflns_limit_h_min -10
_diffrn_reflns_limit_k_max 15
_diffrn_reflns_limit_k_min -15
_diffrn_reflns_limit_l_max 21
_diffrn_reflns_limit_l_min -21
_diffrn_reflns_number 30662
_diffrn_reflns_theta_full 25.00
_diffrn_reflns_theta_max 25.00
_diffrn_reflns_theta_min 1.12
_diffrn_standards_number 0
_exptl_absorpt_coefficient_mu 0.078
_exptl_absorpt_correction_T_max 0.9885
_exptl_absorpt_correction_T_min 0.9846
_exptl_absorpt_correction_type multi-scan
_exptl_absorpt_process_details SADABS
_exptl_crystal_colour red
_exptl_crystal_density_diffrn 1.240
_exptl_crystal_density_meas 1.239
_exptl_crystal_density_method 'not measured'
_exptl_crystal_description block
_exptl_crystal_F_000 836
_exptl_crystal_size_max 0.20
_exptl_crystal_size_mid 0.15
_exptl_crystal_size_min 0.15
_refine_diff_density_max 0.401
_refine_diff_density_min -0.278
_refine_diff_density_rms 0.084
_refine_ls_extinction_method none
_refine_ls_goodness_of_fit_ref 1.007
_refine_ls_hydrogen_treatment constr
_refine_ls_matrix_type full
_refine_ls_number_parameters 541
_refine_ls_number_reflns 7392
_refine_ls_number_restraints 1
_refine_ls_restrained_S_all 1.015
_refine_ls_R_factor_all 0.1770
_refine_ls_R_factor_gt 0.0679
_refine_ls_shift/su_max 0.141
_refine_ls_shift/su_mean 0.006
_refine_ls_structure_factor_coef Fsqd
_refine_ls_weighting_details 'calc w=1/[\s^2^(Fo^2^)+(0.1480P)^2^+0.0125P] where P=(Fo^2^+2Fc^2^)/3'
_refine_ls_weighting_scheme calc
_refine_ls_wR_factor_gt 0.1980
_refine_ls_wR_factor_ref 0.2815
_reflns_number_gt 3053
_reflns_number_total 7392
_reflns_threshold_expression >2\s(I)
_cod_data_source_file c7cc02322g2.cif
_cod_data_source_block NP-Oc
_cod_depositor_comments
;
The following automatic conversions were performed:

'_symmetry_cell_setting' value 'Triclinic' changed to 'triclinic'
according to
/home/data/users/saulius/crontab/automatic-downloads/rss-feeds/RSC/lib/dictionaries/cif_core.dic
dictionary named 'cif_core.dic' version 2.4.2 from 2011-04-26.

Automatic conversion script
Id: cif_fix_values 4973 2017-02-22 13:04:09Z antanas 
;
_cod_original_sg_symbol_Hall '-P 1 '
_cod_original_sg_symbol_H-M 'P-1   '
_cod_database_code 7120233

loop_
_symmetry_equiv_pos_as_xyz
'x, y, z'
'-x, -y, -z'

loop_
_atom_site_label
_atom_site_type_symbol
_atom_site_fract_x
_atom_site_fract_y
_atom_site_fract_z
_atom_site_U_iso_or_equiv
_atom_site_adp_type
_atom_site_occupancy
_atom_site_symmetry_multiplicity
_atom_site_calc_flag
_atom_site_refinement_flags
C1 C 1.0678(4) 0.0966(3) 0.2321(2) 0.0479(10) Uani 1 1 d .
C2 C 0.9886(4) 0.1979(3) 0.2222(2) 0.0553(11) Uani 1 1 d .
H2 H 1.0074 0.2418 0.1813 0.066 Uiso 1 1 calc R
C3 C 0.8809(4) 0.2357(3) 0.2725(2) 0.0531(10) Uani 1 1 d .
H3 H 0.8297 0.3052 0.2647 0.064 Uiso 1 1 calc R
C4 C 0.6487(4) 0.3142(3) 0.3809(2) 0.0572(11) Uani 1 1 d .
H4 H 0.6672 0.3602 0.3411 0.069 Uiso 1 1 calc R
C5 C 0.5394(4) 0.3505(3) 0.4314(2) 0.0614(11) Uani 1 1 d .
H5 H 0.4869 0.4197 0.4245 0.074 Uiso 1 1 calc R
C6 C 0.5079(4) 0.2863(3) 0.4908(2) 0.0541(10) Uani 1 1 d .
C7 C 0.5580(4) 0.1102(3) 0.5608(2) 0.0563(11) Uani 1 1 d .
H7 H 0.4843 0.1334 0.5945 0.068 Uiso 1 1 calc R
C8 C 0.6345(5) 0.0086(3) 0.5699(2) 0.0610(11) Uani 1 1 d .
H8 H 0.6126 -0.0367 0.6094 0.073 Uiso 1 1 calc R
C9 C 0.7449(5) -0.0273(3) 0.5204(2) 0.0566(11) Uani 1 1 d .
H9 H 0.7969 -0.0966 0.5278 0.068 Uiso 1 1 calc R
C10 C 0.9811(4) -0.1037(3) 0.4151(2) 0.0542(10) Uani 1 1 d .
H10 H 0.9635 -0.1493 0.4553 0.065 Uiso 1 1 calc R
C11 C 1.0902(4) -0.1394(3) 0.3652(2) 0.0553(11) Uani 1 1 d .
H11 H 1.1448 -0.2078 0.3728 0.066 Uiso 1 1 calc R
C12 C 1.1194(4) -0.0756(3) 0.3046(2) 0.0474(10) Uani 1 1 d .
C13 C 1.0372(4) 0.0293(3) 0.2936(2) 0.0432(9) Uani 1 1 d .
C14 C 0.9275(4) 0.0671(3) 0.3452(2) 0.0443(9) Uani 1 1 d .
C15 C 0.8972(4) -0.0022(3) 0.4073(2) 0.0445(9) Uani 1 1 d .
C16 C 0.7805(4) 0.0366(3) 0.4603(2) 0.0475(10) Uani 1 1 d .
C17 C 0.6999(4) 0.1436(3) 0.4495(2) 0.0466(9) Uani 1 1 d .
C18 C 0.7310(4) 0.2122(3) 0.3876(2) 0.0444(9) Uani 1 1 d .
C19 C 0.8461(4) 0.1735(3) 0.3346(2) 0.0447(9) Uani 1 1 d .
C20 C 0.5878(4) 0.1807(3) 0.5015(2) 0.0494(10) Uani 1 1 d .
C21 C 1.2359(4) -0.1167(3) 0.2522(2) 0.0531(10) Uani 1 1 d .
C22 C 1.1819(4) 0.0576(3) 0.1781(2) 0.0543(10) Uani 1 1 d .
C23 C 1.3708(5) -0.0861(3) 0.1364(2) 0.0552(11) Uani 1 1 d .
C24 C 1.5182(5) -0.0779(3) 0.1485(2) 0.0658(12) Uani 1 1 d .
C25 C 1.6204(6) -0.1077(4) 0.0933(3) 0.0892(16) Uani 1 1 d .
H25 H 1.7192 -0.1022 0.0991 0.107 Uiso 1 1 calc R
C26 C 1.5793(8) -0.1443(4) 0.0316(3) 0.0968(18) Uani 1 1 d .
H26 H 1.6497 -0.1627 -0.0047 0.116 Uiso 1 1 calc R
C27 C 1.4354(7) -0.1548(4) 0.0219(3) 0.0858(16) Uani 1 1 d .
H27 H 1.4100 -0.1818 -0.0205 0.103 Uiso 1 1 calc R
C28 C 1.3265(5) -0.1260(3) 0.0741(2) 0.0640(12) Uani 1 1 d .
C29 C 1.1670(6) -0.1411(4) 0.0652(3) 0.0870(16) Uani 1 1 d .
H29 H 1.1026 -0.0864 0.0911 0.104 Uiso 1 1 calc R
C30 C 1.1422(8) -0.2499(5) 0.1002(4) 0.144(3) Uani 1 1 d .
H30A H 1.0409 -0.2567 0.0937 0.216 Uiso 1 1 calc R
H30B H 1.1634 -0.2554 0.1516 0.216 Uiso 1 1 calc R
H30C H 1.2069 -0.3054 0.0772 0.216 Uiso 1 1 calc R
C31 C 1.1168(7) -0.1277(5) -0.0155(3) 0.127(2) Uani 1 1 d .
H31A H 1.0156 -0.1372 -0.0177 0.191 Uiso 1 1 calc R
H31B H 1.1788 -0.1797 -0.0426 0.191 Uiso 1 1 calc R
H31C H 1.1248 -0.0577 -0.0364 0.191 Uiso 1 1 calc R
C32 C 1.5672(5) -0.0373(4) 0.2173(3) 0.0849(15) Uani 1 1 d .
H32 H 1.4854 -0.0359 0.2529 0.102 Uiso 1 1 calc R
C33 C 1.7023(7) -0.1090(5) 0.2522(3) 0.130(2) Uani 1 1 d .
H33A H 1.7278 -0.0800 0.2957 0.196 Uiso 1 1 calc R
H33B H 1.7842 -0.1136 0.2182 0.196 Uiso 1 1 calc R
H33C H 1.6802 -0.1786 0.2647 0.196 Uiso 1 1 calc R
C34 C 1.5949(9) 0.0750(5) 0.2034(4) 0.156(3) Uani 1 1 d .
H34A H 1.6235 0.0989 0.2482 0.234 Uiso 1 1 calc R
H34B H 1.5060 0.1206 0.1855 0.234 Uiso 1 1 calc R
H34C H 1.6730 0.0769 0.1677 0.234 Uiso 1 1 calc R
C35 C 0.3940(4) 0.3277(3) 0.5454(2) 0.0539(10) Uani 1 1 d .
C36 C 0.4360(4) 0.3512(3) 0.6135(2) 0.0631(12) Uani 1 1 d .
H36 H 0.5361 0.3391 0.6253 0.076 Uiso 1 1 calc R
C37 C 0.3306(5) 0.3927(3) 0.6643(3) 0.0703(13) Uani 1 1 d .
H37 H 0.3612 0.4110 0.7087 0.084 Uiso 1 1 calc R
C38 C 0.1793(4) 0.4072(3) 0.6494(2) 0.0558(11) Uani 1 1 d .
C39 C 0.1338(4) 0.3806(3) 0.5827(2) 0.0475(10) Uani 1 1 d .
C40 C 0.2413(4) 0.3422(3) 0.5279(2) 0.0498(10) Uani 1 1 d .
C41 C 0.1870(4) 0.3204(3) 0.4611(2) 0.0511(10) Uani 1 1 d .
H41 H 0.2543 0.2956 0.4249 0.061 Uiso 1 1 calc R
C42 C 0.0380(5) 0.3344(3) 0.4472(2) 0.0578(11) Uani 1 1 d .
H42 H 0.0057 0.3200 0.4021 0.069 Uiso 1 1 calc R
C43 C -0.0655(5) 0.3703(3) 0.5012(2) 0.0587(11) Uani 1 1 d .
H43 H -0.1665 0.3785 0.4922 0.070 Uiso 1 1 calc R
C44 C -0.0174(4) 0.3938(3) 0.5682(2) 0.0495(10) Uani 1 1 d .
C45 C -0.1295(5) 0.4294(3) 0.6243(3) 0.0580(11) Uani 1 1 d .
C46 C 0.0710(5) 0.4512(3) 0.7044(3) 0.0689(12) Uani 1 1 d .
C47 C -0.1883(6) 0.4797(4) 0.7492(3) 0.0877(15) Uani 1 1 d .
H47A H -0.1417 0.4597 0.7965 0.105 Uiso 1 1 calc R
H47B H -0.2685 0.4404 0.7460 0.105 Uiso 1 1 calc R
C48 C -0.2490(6) 0.5959(4) 0.7424(3) 0.1076(19) Uani 1 1 d .
H48A H -0.3075 0.6144 0.6983 0.129 Uiso 1 1 calc R
H48B H -0.1682 0.6355 0.7390 0.129 Uiso 1 1 calc R
C49 C -0.3498(14) 0.6261(7) 0.8120(5) 0.229(6) Uani 1 1 d .
H49A H -0.2840 0.6204 0.8533 0.275 Uiso 1 1 calc R
H49B H -0.3947 0.7006 0.8035 0.275 Uiso 1 1 calc R
C50 C -0.4678(11) 0.5687(10) 0.8348(6) 0.228(5) Uani 1 1 d .
H50A H -0.4195 0.4966 0.8499 0.273 Uiso 1 1 calc R
H50B H -0.5225 0.5646 0.7909 0.273 Uiso 1 1 calc R
C51 C -0.5808(16) 0.5992(12) 0.8920(6) 0.240(6) Uani 1 1 d .
H51A H -0.5303 0.5901 0.9386 0.288 Uiso 1 1 calc R
H51B H -0.6196 0.6745 0.8824 0.288 Uiso 1 1 calc R
C52 C -0.698(2) 0.5484(12) 0.9002(10) 0.282(10) Uani 1 1 d D
H52A H -0.7667 0.5852 0.9347 0.338 Uiso 1 1 calc R
H52B H -0.7480 0.5570 0.8535 0.338 Uiso 1 1 calc R
C53 C -0.6758(18) 0.4492(12) 0.9219(10) 0.279(9) Uani 1 1 d D
H53A H -0.5984 0.4331 0.9585 0.335 Uiso 1 1 calc R
H53B H -0.6452 0.4068 0.8810 0.335 Uiso 1 1 calc R
C54 C -0.8237(13) 0.4242(9) 0.9551(7) 0.247(6) Uani 1 1 d .
H54A H -0.8126 0.3495 0.9693 0.371 Uiso 1 1 calc R
H54B H -0.9005 0.4443 0.9193 0.371 Uiso 1 1 calc R
H54C H -0.8496 0.4633 0.9972 0.371 Uiso 1 1 calc R
N1 N 1.2584(3) -0.0480(2) 0.19054(17) 0.0509(8) Uani 1 1 d .
N2 N -0.0788(4) 0.4526(3) 0.6906(2) 0.0653(10) Uani 1 1 d .
O1 O 1.2119(3) 0.1126(2) 0.12468(17) 0.0736(9) Uani 1 1 d .
O2 O 1.3116(3) -0.2051(2) 0.26045(16) 0.0717(9) Uani 1 1 d .
O3 O -0.2625(3) 0.4383(2) 0.61356(18) 0.0779(9) Uani 1 1 d .
O4 O 0.1057(4) 0.4868(3) 0.7594(2) 0.1113(13) Uani 1 1 d .

loop_
_atom_site_aniso_label
_atom_site_aniso_U_11
_atom_site_aniso_U_22
_atom_site_aniso_U_33
_atom_site_aniso_U_23
_atom_site_aniso_U_13
_atom_site_aniso_U_12
C1 0.050(2) 0.048(2) 0.046(2) -0.0018(19) -0.0058(19) -0.0096(18)
C2 0.064(3) 0.049(2) 0.050(3) 0.0043(19) 0.004(2) -0.007(2)
C3 0.056(3) 0.041(2) 0.057(3) 0.004(2) -0.004(2) 0.0011(18)
C4 0.055(3) 0.054(3) 0.058(3) 0.009(2) 0.000(2) -0.003(2)
C5 0.051(3) 0.055(3) 0.071(3) 0.003(2) 0.010(2) 0.002(2)
C6 0.049(3) 0.056(3) 0.055(3) -0.003(2) 0.002(2) -0.005(2)
C7 0.056(3) 0.056(3) 0.056(3) -0.005(2) 0.007(2) -0.008(2)
C8 0.074(3) 0.053(3) 0.055(3) 0.004(2) 0.011(2) -0.013(2)
C9 0.068(3) 0.045(2) 0.056(3) 0.002(2) 0.001(2) -0.009(2)
C10 0.057(3) 0.046(2) 0.057(3) 0.0074(19) 0.001(2) -0.0086(19)
C11 0.053(3) 0.046(2) 0.063(3) 0.003(2) 0.003(2) -0.0011(19)
C12 0.047(2) 0.044(2) 0.050(2) -0.0039(19) -0.0021(19) -0.0074(18)
C13 0.043(2) 0.044(2) 0.044(2) -0.0024(18) -0.0081(18) -0.0123(17)
C14 0.044(2) 0.041(2) 0.048(2) -0.0033(18) -0.0115(19) -0.0081(17)
C15 0.048(2) 0.041(2) 0.046(2) -0.0008(18) -0.0041(18) -0.0131(17)
C16 0.051(2) 0.042(2) 0.050(2) 0.0009(19) -0.0074(19) -0.0117(18)
C17 0.047(2) 0.046(2) 0.048(2) -0.0025(18) -0.0090(19) -0.0102(18)
C18 0.041(2) 0.045(2) 0.046(2) 0.0014(18) -0.0051(18) -0.0070(17)
C19 0.043(2) 0.042(2) 0.049(2) 0.0011(18) -0.0104(19) -0.0107(17)
C20 0.045(2) 0.053(2) 0.049(3) -0.003(2) -0.002(2) -0.0088(19)
C21 0.049(3) 0.054(3) 0.057(3) -0.008(2) -0.007(2) -0.008(2)
C22 0.057(3) 0.057(3) 0.048(3) 0.001(2) -0.002(2) -0.010(2)
C23 0.062(3) 0.051(2) 0.048(3) -0.004(2) 0.006(2) 0.000(2)
C24 0.056(3) 0.070(3) 0.069(3) -0.002(2) 0.008(3) -0.005(2)
C25 0.067(3) 0.100(4) 0.094(4) 0.001(3) 0.021(3) -0.006(3)
C26 0.108(5) 0.090(4) 0.080(4) -0.006(3) 0.038(4) 0.010(3)
C27 0.113(5) 0.079(3) 0.058(3) -0.019(3) 0.005(3) 0.010(3)
C28 0.081(3) 0.053(3) 0.055(3) -0.010(2) -0.008(3) 0.000(2)
C29 0.096(4) 0.090(4) 0.078(4) -0.024(3) -0.028(3) -0.011(3)
C30 0.174(7) 0.127(6) 0.149(6) 0.016(5) -0.050(5) -0.076(5)
C31 0.145(6) 0.135(5) 0.097(5) -0.026(4) -0.055(4) 0.001(4)
C32 0.064(3) 0.118(4) 0.082(4) -0.018(3) -0.001(3) -0.035(3)
C33 0.124(6) 0.140(5) 0.129(6) 0.018(4) -0.049(4) -0.034(4)
C34 0.205(8) 0.109(5) 0.163(7) -0.028(5) -0.074(6) -0.031(5)
C35 0.048(3) 0.050(2) 0.062(3) 0.002(2) -0.003(2) -0.0095(19)
C36 0.043(3) 0.073(3) 0.070(3) -0.010(2) -0.003(2) -0.003(2)
C37 0.067(3) 0.076(3) 0.068(3) -0.011(2) -0.011(3) -0.012(2)
C38 0.049(3) 0.055(2) 0.062(3) -0.002(2) 0.001(2) -0.0062(19)
C39 0.048(3) 0.039(2) 0.055(3) -0.0004(18) -0.004(2) -0.0092(17)
C40 0.052(3) 0.043(2) 0.056(3) -0.0006(19) -0.005(2) -0.0115(18)
C41 0.047(3) 0.048(2) 0.057(3) -0.0013(19) 0.002(2) -0.0089(18)
C42 0.056(3) 0.058(3) 0.060(3) -0.003(2) -0.008(2) -0.014(2)
C43 0.051(3) 0.049(2) 0.075(3) 0.004(2) -0.005(2) -0.0110(19)
C44 0.049(3) 0.040(2) 0.059(3) 0.0041(19) -0.003(2) -0.0098(17)
C45 0.050(3) 0.048(2) 0.075(3) 0.002(2) 0.007(2) -0.007(2)
C46 0.075(4) 0.072(3) 0.059(3) -0.010(2) -0.006(3) -0.010(2)
C47 0.094(4) 0.080(4) 0.083(4) -0.008(3) 0.022(3) -0.002(3)
C48 0.119(5) 0.091(4) 0.104(5) -0.003(3) 0.034(4) -0.003(3)
C49 0.302(14) 0.150(8) 0.186(10) -0.016(7) 0.106(10) 0.073(8)
C50 0.157(9) 0.302(14) 0.197(10) -0.011(9) 0.107(8) 0.009(8)
C51 0.234(15) 0.295(17) 0.166(10) -0.073(11) 0.008(10) 0.040(11)
C52 0.39(3) 0.257(17) 0.235(16) -0.025(13) -0.145(17) -0.133(18)
C53 0.233(15) 0.231(14) 0.36(2) 0.061(14) -0.160(14) -0.032(13)
C54 0.151(10) 0.289(14) 0.276(14) 0.033(10) 0.020(9) -0.001(9)
N1 0.052(2) 0.052(2) 0.046(2) -0.0060(16) 0.0013(16) -0.0032(16)
N2 0.053(2) 0.073(2) 0.068(3) -0.013(2) 0.014(2) -0.0045(18)
O1 0.084(2) 0.065(2) 0.063(2) 0.0084(16) 0.0188(17) 0.0005(15)
O2 0.072(2) 0.0553(18) 0.078(2) 0.0040(15) 0.0116(16) 0.0102(15)
O3 0.047(2) 0.078(2) 0.108(3) -0.0089(18) 0.0054(17) -0.0105(15)
O4 0.101(3) 0.151(4) 0.084(3) -0.049(3) -0.009(2) -0.009(2)

loop_
_atom_type_symbol
_atom_type_description
_atom_type_scat_dispersion_real
_atom_type_scat_dispersion_imag
_atom_type_scat_source
C C 0.0033 0.0016 'International Tables Vol C Tables 4.2.6.8 and 6.1.1.4'
H H 0.0000 0.0000 'International Tables Vol C Tables 4.2.6.8 and 6.1.1.4'
N N 0.0061 0.0033 'International Tables Vol C Tables 4.2.6.8 and 6.1.1.4'
O O 0.0106 0.0060 'International Tables Vol C Tables 4.2.6.8 and 6.1.1.4'

loop_
_geom_angle_atom_site_label_1
_geom_angle_atom_site_label_2
_geom_angle_atom_site_label_3
_geom_angle
C2 C1 C13 119.6(4)
C2 C1 C22 120.0(4)
C13 C1 C22 120.4(3)
C1 C2 C3 120.7(4)
C1 C2 H2 119.6
C3 C2 H2 119.6
C2 C3 C19 122.5(3)
C2 C3 H3 118.8
C19 C3 H3 118.8
C18 C4 C5 122.5(4)
C18 C4 H4 118.8
C5 C4 H4 118.8
C6 C5 C4 121.2(4)
C6 C5 H5 119.4
C4 C5 H5 119.4
C5 C6 C20 119.6(4)
C5 C6 C35 120.3(4)
C20 C6 C35 120.1(4)
C8 C7 C20 121.5(4)
C8 C7 H7 119.2
C20 C7 H7 119.2
C7 C8 C9 120.1(4)
C7 C8 H8 120.0
C9 C8 H8 120.0
C16 C9 C8 122.2(4)
C16 C9 H9 118.9
C8 C9 H9 118.9
C11 C10 C15 122.1(4)
C11 C10 H10 119.0
C15 C10 H10 119.0
C12 C11 C10 121.2(3)
C12 C11 H11 119.4
C10 C11 H11 119.4
C11 C12 C13 119.3(4)
C11 C12 C21 119.6(3)
C13 C12 C21 121.0(4)
C14 C13 C1 120.2(3)
C14 C13 C12 119.8(3)
C1 C13 C12 120.0(4)
C13 C14 C19 119.7(3)
C13 C14 C15 119.6(3)
C19 C14 C15 120.7(3)
C10 C15 C14 118.0(3)
C10 C15 C16 122.5(3)
C14 C15 C16 119.6(3)
C9 C16 C17 118.5(4)
C9 C16 C15 122.0(3)
C17 C16 C15 119.4(3)
C20 C17 C18 120.3(3)
C20 C17 C16 119.0(4)
C18 C17 C16 120.7(4)
C4 C18 C17 117.3(4)
C4 C18 C19 122.7(3)
C17 C18 C19 120.0(3)
C3 C19 C14 117.4(4)
C3 C19 C18 122.9(3)
C14 C19 C18 119.7(3)
C7 C20 C6 122.1(4)
C7 C20 C17 118.7(3)
C6 C20 C17 119.2(4)
O2 C21 N1 120.0(4)
O2 C21 C12 123.2(4)
N1 C21 C12 116.8(3)
O1 C22 N1 119.8(4)
O1 C22 C1 122.6(4)
N1 C22 C1 117.5(4)
C28 C23 C24 122.7(4)
C28 C23 N1 118.8(4)
C24 C23 N1 118.5(4)
C25 C24 C23 116.9(5)
C25 C24 C32 120.3(5)
C23 C24 C32 122.8(4)
C26 C25 C24 121.4(5)
C26 C25 H25 119.3
C24 C25 H25 119.3
C25 C26 C27 120.7(5)
C25 C26 H26 119.6
C27 C26 H26 119.6
C26 C27 C28 121.4(5)
C26 C27 H27 119.3
C28 C27 H27 119.3
C27 C28 C23 116.8(5)
C27 C28 C29 121.8(4)
C23 C28 C29 121.3(4)
C28 C29 C30 111.7(4)
C28 C29 C31 113.3(5)
C30 C29 C31 109.3(5)
C28 C29 H29 107.5
C30 C29 H29 107.5
C31 C29 H29 107.5
C29 C30 H30A 109.5
C29 C30 H30B 109.5
H30A C30 H30B 109.5
C29 C30 H30C 109.5
H30A C30 H30C 109.5
H30B C30 H30C 109.5
C29 C31 H31A 109.5
C29 C31 H31B 109.5
H31A C31 H31B 109.5
C29 C31 H31C 109.5
H31A C31 H31C 109.5
H31B C31 H31C 109.5
C34 C32 C24 111.6(5)
C34 C32 C33 110.3(5)
C24 C32 C33 113.0(5)
C34 C32 H32 107.2
C24 C32 H32 107.2
C33 C32 H32 107.2
C32 C33 H33A 109.5
C32 C33 H33B 109.5
H33A C33 H33B 109.5
C32 C33 H33C 109.5
H33A C33 H33C 109.5
H33B C33 H33C 109.5
C32 C34 H34A 109.5
C32 C34 H34B 109.5
H34A C34 H34B 109.5
C32 C34 H34C 109.5
H34A C34 H34C 109.5
H34B C34 H34C 109.5
C36 C35 C40 119.9(4)
C36 C35 C6 120.5(4)
C40 C35 C6 119.6(4)
C35 C36 C37 121.0(4)
C35 C36 H36 119.5
C37 C36 H36 119.5
C36 C37 C38 120.7(4)
C36 C37 H37 119.7
C38 C37 H37 119.7
C39 C38 C37 119.5(4)
C39 C38 C46 121.3(4)
C37 C38 C46 119.2(4)
C38 C39 C44 119.4(4)
C38 C39 C40 120.6(4)
C44 C39 C40 119.9(4)
C41 C40 C35 124.5(4)
C41 C40 C39 117.4(4)
C35 C40 C39 118.1(4)
C42 C41 C40 122.2(4)
C42 C41 H41 118.9
C40 C41 H41 118.9
C41 C42 C43 119.9(4)
C41 C42 H42 120.0
C43 C42 H42 120.0
C44 C43 C42 120.1(4)
C44 C43 H43 120.0
C42 C43 H43 120.0
C43 C44 C39 120.5(4)
C43 C44 C45 118.6(4)
C39 C44 C45 120.9(4)
O3 C45 N2 120.5(4)
O3 C45 C44 122.0(4)
N2 C45 C44 117.5(4)
O4 C46 N2 119.8(5)
O4 C46 C38 123.3(5)
N2 C46 C38 116.9(4)
N2 C47 C48 110.3(4)
N2 C47 H47A 109.6
C48 C47 H47A 109.6
N2 C47 H47B 109.6
C48 C47 H47B 109.6
H47A C47 H47B 108.1
C47 C48 C49 109.5(5)
C47 C48 H48A 109.8
C49 C48 H48A 109.8
C47 C48 H48B 109.8
C49 C48 H48B 109.8
H48A C48 H48B 108.2
C50 C49 C48 120.8(9)
C50 C49 H49A 107.1
C48 C49 H49A 107.1
C50 C49 H49B 107.1
C48 C49 H49B 107.1
H49A C49 H49B 106.8
C49 C50 C51 125.2(12)
C49 C50 H50A 106.0
C51 C50 H50A 106.0
C49 C50 H50B 106.0
C51 C50 H50B 106.0
H50A C50 H50B 106.3
C52 C51 C50 119.1(15)
C52 C51 H51A 107.5
C50 C51 H51A 107.5
C52 C51 H51B 107.6
C50 C51 H51B 107.5
H51A C51 H51B 107.0
C53 C52 C51 119(2)
C53 C52 H52A 107.4
C51 C52 H52A 107.5
C53 C52 H52B 107.6
C51 C52 H52B 107.6
H52A C52 H52B 107.0
C52 C53 C54 107.2(16)
C52 C53 H53A 110.3
C54 C53 H53A 110.4
C52 C53 H53B 110.1
C54 C53 H53B 110.2
H53A C53 H53B 108.6
C53 C54 H54A 109.5
C53 C54 H54B 109.5
H54A C54 H54B 109.5
C53 C54 H54C 109.4
H54A C54 H54C 109.5
H54B C54 H54C 109.5
C21 N1 C22 124.2(3)
C21 N1 C23 118.6(3)
C22 N1 C23 117.1(3)
C45 N2 C46 123.3(4)
C45 N2 C47 118.2(4)
C46 N2 C47 118.5(4)

loop_
_geom_bond_atom_site_label_1
_geom_bond_atom_site_label_2
_geom_bond_distance
C1 C2 1.369(5)
C1 C13 1.414(5)
C1 C22 1.472(5)
C2 C3 1.385(5)
C2 H2 0.9300
C3 C19 1.396(5)
C3 H3 0.9300
C4 C18 1.385(5)
C4 C5 1.391(5)
C4 H4 0.9300
C5 C6 1.365(5)
C5 H5 0.9300
C6 C20 1.419(5)
C6 C35 1.486(5)
C7 C8 1.363(5)
C7 C20 1.407(5)
C7 H7 0.9300
C8 C9 1.384(5)
C8 H8 0.9300
C9 C16 1.383(5)
C9 H9 0.9300
C10 C11 1.381(5)
C10 C15 1.386(5)
C10 H10 0.9300
C11 C12 1.372(5)
C11 H11 0.9300
C12 C13 1.419(5)
C12 C21 1.474(5)
C13 C14 1.412(5)
C14 C19 1.432(5)
C14 C15 1.435(5)
C15 C16 1.475(5)
C16 C17 1.436(5)
C17 C20 1.429(5)
C17 C18 1.429(5)
C18 C19 1.466(5)
C21 O2 1.216(4)
C21 N1 1.407(5)
C22 O1 1.213(4)
C22 N1 1.411(5)
C23 C28 1.391(5)
C23 C24 1.398(5)
C23 N1 1.461(5)
C24 C25 1.391(6)
C24 C32 1.515(6)
C25 C26 1.350(7)
C25 H25 0.9300
C26 C27 1.368(7)
C26 H26 0.9300
C27 C28 1.388(6)
C27 H27 0.9300
C28 C29 1.525(6)
C29 C30 1.538(7)
C29 C31 1.547(7)
C29 H29 0.9800
C30 H30A 0.9600
C30 H30B 0.9600
C30 H30C 0.9600
C31 H31A 0.9600
C31 H31B 0.9600
C31 H31C 0.9600
C32 C34 1.508(7)
C32 C33 1.521(7)
C32 H32 0.9800
C33 H33A 0.9600
C33 H33B 0.9600
C33 H33C 0.9600
C34 H34A 0.9600
C34 H34B 0.9600
C34 H34C 0.9600
C35 C36 1.389(5)
C35 C40 1.419(5)
C36 C37 1.393(6)
C36 H36 0.9300
C37 C38 1.396(5)
C37 H37 0.9300
C38 C39 1.391(5)
C38 C46 1.473(6)
C39 C44 1.395(5)
C39 C40 1.442(5)
C40 C41 1.404(5)
C41 C42 1.373(5)
C41 H41 0.9300
C42 C43 1.401(5)
C42 H42 0.9300
C43 C44 1.391(5)
C43 H43 0.9300
C44 C45 1.476(5)
C45 O3 1.223(4)
C45 N2 1.387(5)
C46 O4 1.214(5)
C46 N2 1.400(5)
C47 N2 1.471(5)
C47 C48 1.490(6)
C47 H47A 0.9700
C47 H47B 0.9700
C48 C49 1.590(9)
C48 H48A 0.9700
C48 H48B 0.9700
C49 C50 1.450(13)
C49 H49A 0.9700
C49 H49B 0.9700
C50 C51 1.481(12)
C50 H50A 0.9700
C50 H50B 0.9700
C51 C52 1.355(17)
C51 H51A 0.9700
C51 H51B 0.9700
C52 C53 1.282(12)
C52 H52A 0.9700
C52 H52B 0.9700
C53 C54 1.547(17)
C53 H53A 0.9700
C53 H53B 0.9700
C54 H54A 0.9600
C54 H54B 0.9600
C54 H54C 0.9600

loop_
_geom_torsion_atom_site_label_1
_geom_torsion_atom_site_label_2
_geom_torsion_atom_site_label_3
_geom_torsion_atom_site_label_4
_geom_torsion
C13 C1 C2 C3 1.1(6)
C22 C1 C2 C3 180.0(4)
C1 C2 C3 C19 -0.8(6)
C18 C4 C5 C6 0.1(6)
C4 C5 C6 C20 0.0(6)
C4 C5 C6 C35 178.1(4)
C20 C7 C8 C9 0.3(6)
C7 C8 C9 C16 -0.7(6)
C15 C10 C11 C12 -0.7(6)
C10 C11 C12 C13 0.8(6)
C10 C11 C12 C21 -179.6(4)
C2 C1 C13 C14 -1.2(5)
C22 C1 C13 C14 -180.0(3)
C2 C1 C13 C12 -179.6(3)
C22 C1 C13 C12 1.6(5)
C11 C12 C13 C14 0.5(5)
C21 C12 C13 C14 -179.1(3)
C11 C12 C13 C1 178.9(3)
C21 C12 C13 C1 -0.7(5)
C1 C13 C14 C19 0.8(5)
C12 C13 C14 C19 179.2(3)
C1 C13 C14 C15 179.8(3)
C12 C13 C14 C15 -1.8(5)
C11 C10 C15 C14 -0.6(5)
C11 C10 C15 C16 179.9(4)
C13 C14 C15 C10 1.9(5)
C19 C14 C15 C10 -179.1(3)
C13 C14 C15 C16 -178.7(3)
C19 C14 C15 C16 0.3(5)
C8 C9 C16 C17 0.1(6)
C8 C9 C16 C15 -179.5(4)
C10 C15 C16 C9 -1.7(6)
C14 C15 C16 C9 178.9(3)
C10 C15 C16 C17 178.7(3)
C14 C15 C16 C17 -0.7(5)
C9 C16 C17 C20 0.9(5)
C15 C16 C17 C20 -179.5(3)
C9 C16 C17 C18 -179.0(3)
C15 C16 C17 C18 0.6(5)
C5 C4 C18 C17 -0.1(6)
C5 C4 C18 C19 179.9(4)
C20 C17 C18 C4 0.1(5)
C16 C17 C18 C4 180.0(3)
C20 C17 C18 C19 -180.0(3)
C16 C17 C18 C19 -0.1(5)
C2 C3 C19 C14 0.4(5)
C2 C3 C19 C18 -179.2(4)
C13 C14 C19 C3 -0.4(5)
C15 C14 C19 C3 -179.4(3)
C13 C14 C19 C18 179.2(3)
C15 C14 C19 C18 0.2(5)
C4 C18 C19 C3 -0.9(6)
C17 C18 C19 C3 179.2(3)
C4 C18 C19 C14 179.6(3)
C17 C18 C19 C14 -0.3(5)
C8 C7 C20 C6 179.3(4)
C8 C7 C20 C17 0.8(6)
C5 C6 C20 C7 -178.6(4)
C35 C6 C20 C7 3.3(6)
C5 C6 C20 C17 0.0(6)
C35 C6 C20 C17 -178.1(4)
C18 C17 C20 C7 178.6(3)
C16 C17 C20 C7 -1.3(5)
C18 C17 C20 C6 0.0(5)
C16 C17 C20 C6 -179.9(3)
C11 C12 C21 O2 -1.6(6)
C13 C12 C21 O2 178.0(3)
C11 C12 C21 N1 178.9(3)
C13 C12 C21 N1 -1.5(5)
C2 C1 C22 O1 1.3(6)
C13 C1 C22 O1 -179.9(3)
C2 C1 C22 N1 -179.0(3)
C13 C1 C22 N1 -0.2(5)
C28 C23 C24 C25 2.6(6)
N1 C23 C24 C25 -175.4(4)
C28 C23 C24 C32 -178.3(4)
N1 C23 C24 C32 3.7(6)
C23 C24 C25 C26 -1.0(7)
C32 C24 C25 C26 179.9(5)
C24 C25 C26 C27 -1.0(8)
C25 C26 C27 C28 1.5(8)
C26 C27 C28 C23 0.0(7)
C26 C27 C28 C29 -177.7(4)
C24 C23 C28 C27 -2.1(6)
N1 C23 C28 C27 175.9(4)
C24 C23 C28 C29 175.6(4)
N1 C23 C28 C29 -6.4(6)
C27 C28 C29 C30 91.0(6)
C23 C28 C29 C30 -86.6(5)
C27 C28 C29 C31 -32.9(6)
C23 C28 C29 C31 149.6(4)
C25 C24 C32 C34 75.1(6)
C23 C24 C32 C34 -104.0(6)
C25 C24 C32 C33 -49.9(7)
C23 C24 C32 C33 131.1(5)
C5 C6 C35 C36 -105.6(5)
C20 C6 C35 C36 72.5(5)
C5 C6 C35 C40 75.0(5)
C20 C6 C35 C40 -107.0(4)
C40 C35 C36 C37 -2.3(6)
C6 C35 C36 C37 178.3(4)
C35 C36 C37 C38 2.9(6)
C36 C37 C38 C39 -0.5(6)
C36 C37 C38 C46 180.0(4)
C37 C38 C39 C44 179.2(3)
C46 C38 C39 C44 -1.3(5)
C37 C38 C39 C40 -2.4(5)
C46 C38 C39 C40 177.1(3)
C36 C35 C40 C41 -179.7(4)
C6 C35 C40 C41 -0.2(5)
C36 C35 C40 C39 -0.6(5)
C6 C35 C40 C39 178.9(3)
C38 C39 C40 C41 -177.9(3)
C44 C39 C40 C41 0.5(5)
C38 C39 C40 C35 2.9(5)
C44 C39 C40 C35 -178.7(3)
C35 C40 C41 C42 179.0(3)
C39 C40 C41 C42 -0.1(5)
C40 C41 C42 C43 -0.8(5)
C41 C42 C43 C44 1.2(5)
C42 C43 C44 C39 -0.8(5)
C42 C43 C44 C45 -178.7(3)
C38 C39 C44 C43 178.4(3)
C40 C39 C44 C43 0.0(5)
C38 C39 C44 C45 -3.8(5)
C40 C39 C44 C45 177.8(3)
C43 C44 C45 O3 0.2(5)
C39 C44 C45 O3 -177.7(3)
C43 C44 C45 N2 -179.9(3)
C39 C44 C45 N2 2.2(5)
C39 C38 C46 O4 -171.2(4)
C37 C38 C46 O4 8.3(7)
C39 C38 C46 N2 7.7(6)
C37 C38 C46 N2 -172.8(4)
N2 C47 C48 C49 -172.3(7)
C47 C48 C49 C50 -51.8(12)
C48 C49 C50 C51 -171.1(9)
C49 C50 C51 C52 169.9(15)
C50 C51 C52 C53 66(2)
C51 C52 C53 C54 158.0(15)
O2 C21 N1 C22 -176.5(3)
C12 C21 N1 C22 3.1(5)
O2 C21 N1 C23 1.6(5)
C12 C21 N1 C23 -178.8(3)
O1 C22 N1 C21 177.4(3)
C1 C22 N1 C21 -2.2(5)
O1 C22 N1 C23 -0.7(5)
C1 C22 N1 C23 179.7(3)
C28 C23 N1 C21 97.2(4)
C24 C23 N1 C21 -84.8(4)
C28 C23 N1 C22 -84.6(4)
C24 C23 N1 C22 93.4(4)
O3 C45 N2 C46 -175.3(4)
C44 C45 N2 C46 4.7(5)
O3 C45 N2 C47 4.8(6)
C44 C45 N2 C47 -175.1(3)
O4 C46 N2 C45 169.5(4)
C38 C46 N2 C45 -9.5(6)
O4 C46 N2 C47 -10.7(6)
C38 C46 N2 C47 170.4(4)
C48 C47 N2 C45 -87.6(5)
C48 C47 N2 C46 92.5(5)
